data_2203522
loop_
_publ_author_name
'Wang, Li-Wei'
'Chen, Tao'
'Sun, Hong-Xiang'
'Xiong, Yi'
'Zhao, Yu'

_publ_section_title
;
 Kadsuranin: a lignan from the fruit of <i>Schisandra chinensis</i>
;
_journal_issue 4
_journal_name_full 'Acta Crystallographica Section E'
_journal_page_first o513
_journal_page_last o514
_journal_paper_doi 10.1107/S1600536804004659
_journal_volume 60
_journal_year 2004
_chemical_formula_iupac 'C23 H28 O6'
_chemical_formula_moiety 'C23 H28 O6'
_chemical_formula_sum 'C23 H28 O6'
_chemical_formula_weight 400.45
_chemical_melting_point 393.0(10)
_chemical_name_common Kadsuranin
_chemical_name_systematic
;
5,6,7,8-tetrahydro-1,2,3,13-tetramethoxy-6,7-
dimethylbenzo[3,4]cycloocta[1,2-f][1,3]benzodioxole
;
_space_group_IT_number 2
_symmetry_cell_setting triclinic
_symmetry_space_group_name_Hall '-P 1'
_symmetry_space_group_name_H-M 'P -1'
_atom_sites_solution_hydrogens geom
_atom_sites_solution_primary direct
_atom_sites_solution_secondary difmap
_cell_angle_alpha 83.315(2)
_cell_angle_beta 70.256(3)
_cell_angle_gamma 63.245(2)
_cell_formula_units_Z 2
_cell_length_a 10.5346(7)
_cell_length_b 10.9409(7)
_cell_length_c 11.0568(7)
_cell_measurement_reflns_used 642
_cell_measurement_temperature 273(2)
_cell_measurement_theta_max 21.98
_cell_measurement_theta_min 2.37
_cell_volume 1070.09(12)
_computing_cell_refinement SMART
_computing_data_collection 'SMART (Bruker, 2000)'
_computing_data_reduction 'SAINT (Bruker, 2000)'
_computing_molecular_graphics SHELXTL
_computing_publication_material SHELXTL
_computing_structure_refinement SHELXTL
_computing_structure_solution 'SHELXTL (Bruker, 2000)'
_diffrn_ambient_temperature 273(2)
_diffrn_measured_fraction_theta_full 0.986
_diffrn_measured_fraction_theta_max 0.986
_diffrn_measurement_device_type 'Bruker SMART CCD area-detector'
_diffrn_measurement_method '\f and \w'
_diffrn_radiation_monochromator graphite
_diffrn_radiation_source 'fine-focus sealed tube'
_diffrn_radiation_type MoK\a
_diffrn_radiation_wavelength 0.71073
_diffrn_reflns_av_R_equivalents 0.0227
_diffrn_reflns_av_sigmaI/netI 0.0595
_diffrn_reflns_limit_h_max 12
_diffrn_reflns_limit_h_min -9
_diffrn_reflns_limit_k_max 13
_diffrn_reflns_limit_k_min -12
_diffrn_reflns_limit_l_max 13
_diffrn_reflns_limit_l_min -13
_diffrn_reflns_number 5758
_diffrn_reflns_theta_full 25.19
_diffrn_reflns_theta_max 25.19
_diffrn_reflns_theta_min 1.96
_diffrn_standards_decay_% 0
_diffrn_standards_interval_count 0
_diffrn_standards_interval_time 0
_diffrn_standards_number 0
_exptl_absorpt_coefficient_mu 0.089
_exptl_absorpt_correction_T_max 0.984
_exptl_absorpt_correction_T_min 0.963
_exptl_absorpt_correction_type multi-scan
_exptl_absorpt_process_details '(SADABS; Bruker, 2000)'
_exptl_crystal_colour colourless
_exptl_crystal_density_diffrn 1.243
_exptl_crystal_density_meas ?
_exptl_crystal_density_method .
_exptl_crystal_description prism
_exptl_crystal_F_000 428
_exptl_crystal_size_max 0.45
_exptl_crystal_size_mid 0.18
_exptl_crystal_size_min 0.11
_refine_diff_density_max 0.237
_refine_diff_density_min -0.203
_refine_ls_extinction_method none
_refine_ls_goodness_of_fit_ref 1.101
_refine_ls_hydrogen_treatment constr
_refine_ls_matrix_type full
_refine_ls_number_parameters 268
_refine_ls_number_reflns 3801
_refine_ls_number_restraints 0
_refine_ls_restrained_S_all 1.101
_refine_ls_R_factor_all 0.1299
_refine_ls_R_factor_gt 0.0831
_refine_ls_shift/su_max 0.000
_refine_ls_shift/su_mean 0.000
_refine_ls_structure_factor_coef Fsqd
_refine_ls_weighting_details 'calc w = 1/[\s^2^(Fo^2^)+(0.0794P)^2^+0.2635P] where P = (Fo^2^+2Fc^2^)/3'
_refine_ls_weighting_scheme calc
_refine_ls_wR_factor_gt 0.1776
_refine_ls_wR_factor_ref 0.1964
_reflns_number_gt 2443
_reflns_number_total 3801
_reflns_threshold_expression I>2\s(I)
_cod_data_source_file ww6164.cif
_cod_data_source_block I
_cod_depositor_comments
;
The following automatic conversions were performed:
'_symmetry_cell_setting' value 'Triclinic' changed to 'triclinic'
according to '/home/saulius/struct/CIF-dictionaries/cif_core.dic'
dictionary named 'cif_core.dic' version 2.4.1 from 2010-06-29.

Automatic conversion script
Id: cif_fix_enum 1527 2010-12-29 10:47:43Z saulius 

The following automatic conversions were performed:

'_chemical_melting_point' value '392-394' was changed to '393.0(10)'
- the average value was taken and precision was estimated.

Automatic conversion script
Id: cif_fix_values 1646 2011-03-28 12:23:43Z adriana 

The following automatic conversions were performed:

'_chemical_melting_point' value '392-394' was changed to '393.0(10)'
- the average value was taken and precision was
estimated.

'_symmetry_cell_setting' value 'Triclinic' changed to
'triclinic' according to
/home/saulius/struct/CIF-dictionaries/cif_core.dic dictionary named
'cif_core.dic' version 2.4.1 from 2010-06-29.

Automatic conversion script
Id: cif_fix_values 1715 2011-07-08 13:25:40Z adriana 
;
_cod_database_code 2203522
_cod_database_fobs_code 2203522

loop_
_symmetry_equiv_pos_as_xyz
'x, y, z'
'-x, -y, -z'

loop_
_atom_site_label
_atom_site_fract_x
_atom_site_fract_y
_atom_site_fract_z
_atom_site_U_iso_or_equiv
_atom_site_adp_type
_atom_site_calc_flag
_atom_site_refinement_flags
_atom_site_occupancy
_atom_site_type_symbol
O1 0.3652(3) 0.7451(3) 0.8647(3) 0.0679(8) Uani d . 1 O
O2 0.5867(3) 0.6873(3) 0.5977(3) 0.0947(11) Uani d . 1 O
O3 0.5238(5) 0.6772(4) 0.4202(3) 0.1072(13) Uani d . 1 O
O4 -0.2070(3) 0.8199(3) 1.2783(2) 0.0572(7) Uani d . 1 O
O5 0.0419(3) 0.5805(3) 1.2019(2) 0.0639(7) Uani d . 1 O
O6 0.2430(3) 0.5462(2) 0.9592(2) 0.0546(7) Uani d . 1 O
C1 0.3390(4) 0.7252(4) 0.7577(4) 0.0547(10) Uani d . 1 C
C2 0.4416(4) 0.6992(4) 0.6378(4) 0.0665(11) Uani d . 1 C
C3 0.4034(5) 0.6965(4) 0.5319(4) 0.0764(14) Uani d . 1 C
C4 0.2631(6) 0.7169(4) 0.5395(3) 0.0711(12) Uani d . 1 C
H4 0.2396 0.7163 0.4658 0.085 Uiso calc R 1 H
C5 0.1547(4) 0.7391(4) 0.6628(3) 0.0547(10) Uani d . 1 C
C6 -0.0002(4) 0.7598(4) 0.6735(3) 0.0607(11) Uani d . 1 C
H6A -0.0454 0.7336 0.7580 0.073 Uiso calc R 1 H
H6B 0.0087 0.6995 0.6103 0.073 Uiso calc R 1 H
C7 -0.1067(5) 0.9099(4) 0.6530(3) 0.0612(11) Uani d . 1 C
H7 -0.0416 0.9487 0.5954 0.073 Uiso calc R 1 H
C8 -0.1930(4) 1.0028(4) 0.7754(3) 0.0562(10) Uani d . 1 C
H8 -0.2375 1.0962 0.7464 0.067 Uiso calc R 1 H
C9 -0.0920(4) 1.0035(3) 0.8485(3) 0.0463(9) Uani d . 1 C
H9A -0.0005 1.0012 0.7857 0.056 Uiso calc R 1 H
H9B -0.1430 1.0897 0.8978 0.056 Uiso calc R 1 H
C10 -0.0488(4) 0.8890(3) 0.9385(3) 0.0381(8) Uani d . 1 C
C11 -0.1446(4) 0.9077(4) 1.0650(3) 0.0433(8) Uani d . 1 C
H11 -0.2305 0.9903 1.0903 0.052 Uiso calc R 1 H
C12 -0.1166(4) 0.8089(4) 1.1531(3) 0.0440(8) Uani d . 1 C
C13 0.0135(4) 0.6855(3) 1.1175(3) 0.0442(8) Uani d . 1 C
C14 0.1117(4) 0.6661(3) 0.9935(3) 0.0440(8) Uani d . 1 C
C15 0.0827(4) 0.7668(3) 0.9026(3) 0.0423(8) Uani d . 1 C
C16 0.1935(4) 0.7419(3) 0.7703(3) 0.0491(9) Uani d . 1 C
C17 -0.3256(5) 0.9775(5) 0.8650(4) 0.0833(14) Uani d . 1 C
H17A -0.2901 0.8831 0.8872 0.125 Uiso calc R 1 H
H17B -0.3981 0.9987 0.8220 0.125 Uiso calc R 1 H
H17C -0.3715 1.0349 0.9417 0.125 Uiso calc R 1 H
C18 -0.2094(6) 0.9133(5) 0.5819(4) 0.0932(15) Uani d . 1 C
H18A -0.2677 0.8664 0.6298 0.140 Uiso calc R 1 H
H18B -0.1499 0.8690 0.4984 0.140 Uiso calc R 1 H
H18C -0.2755 1.0067 0.5729 0.140 Uiso calc R 1 H
C19 0.6475(7) 0.6364(5) 0.4670(6) 0.118(2) Uani d . 1 C
H19A 0.7152 0.6743 0.4158 0.142 Uiso calc R 1 H
H19B 0.7028 0.5373 0.4624 0.142 Uiso calc R 1 H
C20 0.5053(5) 0.6533(5) 0.8820(5) 0.1006(17) Uani d . 1 C
H20A 0.5320 0.5620 0.8555 0.151 Uiso calc R 1 H
H20B 0.4965 0.6555 0.9711 0.151 Uiso calc R 1 H
H20C 0.5815 0.6805 0.8311 0.151 Uiso calc R 1 H
C21 -0.3434(4) 0.9408(4) 1.3171(4) 0.0727(12) Uani d . 1 C
H21A -0.3222 1.0181 1.3128 0.109 Uiso calc R 1 H
H21B -0.4003 0.9334 1.4038 0.109 Uiso calc R 1 H
H21C -0.4003 0.9528 1.2611 0.109 Uiso calc R 1 H
C22 0.1011(5) 0.5964(5) 1.2926(4) 0.0927(16) Uani d . 1 C
H22A 0.1898 0.6089 1.2486 0.139 Uiso calc R 1 H
H22B 0.1260 0.5160 1.3424 0.139 Uiso calc R 1 H
H22C 0.0278 0.6749 1.3485 0.139 Uiso calc R 1 H
C23 0.2282(5) 0.4368(4) 0.9192(4) 0.0784(13) Uani d . 1 C
H23A 0.1661 0.4090 0.9908 0.118 Uiso calc R 1 H
H23B 0.3256 0.3611 0.8871 0.118 Uiso calc R 1 H
H23C 0.1829 0.4659 0.8524 0.118 Uiso calc R 1 H

loop_
_atom_site_aniso_label
_atom_site_aniso_U_11
_atom_site_aniso_U_22
_atom_site_aniso_U_33
_atom_site_aniso_U_12
_atom_site_aniso_U_13
_atom_site_aniso_U_23
O1 0.0446(16) 0.0691(19) 0.087(2) -0.0203(14) -0.0208(14) -0.0086(15)
O2 0.0570(19) 0.076(2) 0.118(3) -0.0322(17) 0.0176(19) -0.0022(19)
O3 0.108(3) 0.088(3) 0.075(2) -0.043(2) 0.032(2) -0.0013(18)
O4 0.0550(16) 0.0655(18) 0.0378(13) -0.0218(14) -0.0062(12) 0.0027(12)
O5 0.0824(19) 0.0564(17) 0.0510(14) -0.0259(15) -0.0302(14) 0.0163(13)
O6 0.0480(15) 0.0438(15) 0.0656(16) -0.0123(13) -0.0201(12) -0.0031(12)
C1 0.048(2) 0.042(2) 0.062(2) -0.0196(18) -0.004(2) -0.0012(18)
C2 0.056(3) 0.046(2) 0.078(3) -0.023(2) 0.002(2) 0.005(2)
C3 0.072(3) 0.055(3) 0.064(3) -0.027(2) 0.023(3) -0.002(2)
C4 0.099(4) 0.059(3) 0.038(2) -0.032(3) -0.005(2) 0.0024(18)
C5 0.070(3) 0.048(2) 0.047(2) -0.029(2) -0.016(2) 0.0039(17)
C6 0.090(3) 0.068(3) 0.045(2) -0.044(2) -0.034(2) 0.0072(19)
C7 0.081(3) 0.070(3) 0.047(2) -0.041(2) -0.031(2) 0.017(2)
C8 0.057(2) 0.063(3) 0.053(2) -0.024(2) -0.029(2) 0.0140(19)
C9 0.047(2) 0.042(2) 0.0480(19) -0.0186(17) -0.0148(17) 0.0018(16)
C10 0.0413(19) 0.046(2) 0.0368(18) -0.0249(18) -0.0164(16) 0.0038(15)
C11 0.0386(19) 0.046(2) 0.047(2) -0.0192(17) -0.0153(17) 0.0003(17)
C12 0.047(2) 0.052(2) 0.0398(19) -0.0255(19) -0.0159(17) 0.0016(17)
C13 0.049(2) 0.043(2) 0.046(2) -0.0214(18) -0.0215(18) 0.0079(17)
C14 0.039(2) 0.045(2) 0.052(2) -0.0181(18) -0.0185(17) -0.0018(17)
C15 0.041(2) 0.048(2) 0.0420(19) -0.0204(18) -0.0168(16) 0.0010(17)
C16 0.048(2) 0.044(2) 0.050(2) -0.0215(18) -0.0084(18) -0.0002(17)
C17 0.061(3) 0.135(4) 0.067(3) -0.048(3) -0.032(2) 0.015(3)
C18 0.109(4) 0.108(4) 0.078(3) -0.039(3) -0.060(3) 0.002(3)
C19 0.082(4) 0.070(4) 0.133(5) -0.032(3) 0.046(4) 0.004(3)
C20 0.051(3) 0.108(4) 0.130(4) -0.020(3) -0.037(3) 0.012(3)
C21 0.059(3) 0.075(3) 0.055(2) -0.016(2) -0.001(2) -0.002(2)
C22 0.087(3) 0.094(4) 0.074(3) -0.005(3) -0.049(3) 0.007(3)
C23 0.085(3) 0.049(3) 0.099(3) -0.016(2) -0.039(3) -0.015(2)

loop_
_atom_type_symbol
_atom_type_description
_atom_type_scat_dispersion_real
_atom_type_scat_dispersion_imag
_atom_type_scat_source
C C 0.0033 0.0016 'International Tables Vol C Tables 4.2.6.8 and 6.1.1.4'
H H 0.0000 0.0000 'International Tables Vol C Tables 4.2.6.8 and 6.1.1.4'
O O 0.0106 0.0060 'International Tables Vol C Tables 4.2.6.8 and 6.1.1.4'

loop_
_geom_angle_atom_site_label_1
_geom_angle_atom_site_label_2
_geom_angle_atom_site_label_3
_geom_angle
_geom_angle_publ_flag
C1 O1 C20 117.9(3) y
C2 O2 C19 104.0(4) y
C3 O3 C19 103.3(4) y
C12 O4 C21 117.2(3) y
C13 O5 C22 114.5(3) y
C14 O6 C23 114.3(3) y
C2 C1 O1 123.6(4) y
C2 C1 C16 117.9(4) ?
O1 C1 C16 118.3(3) ?
C1 C2 C3 121.1(4) ?
C1 C2 O2 129.7(5) y
C3 C2 O2 108.9(4) y
C4 C3 C2 122.7(4) ?
C4 C3 O3 126.8(5) y
C2 C3 O3 110.3(5) y
C3 C4 C5 118.0(4) ?
C3 C4 H4 121.0 ?
C5 C4 H4 121.0 ?
C16 C5 C4 119.2(4) ?
C16 C5 C6 122.0(3) ?
C4 C5 C6 118.9(4) ?
C5 C6 C7 113.9(3) ?
C5 C6 H6A 108.8 ?
C7 C6 H6A 108.8 ?
C5 C6 H6B 108.8 ?
C7 C6 H6B 108.8 ?
H6A C6 H6B 107.7 ?
C18 C7 C8 112.5(3) ?
C18 C7 C6 111.3(3) ?
C8 C7 C6 114.4(3) ?
C18 C7 H7 106.0 ?
C8 C7 H7 106.0 ?
C6 C7 H7 106.0 ?
C7 C8 C17 113.4(3) ?
C7 C8 C9 113.8(3) ?
C17 C8 C9 111.7(3) ?
C7 C8 H8 105.7 ?
C17 C8 H8 105.7 ?
C9 C8 H8 105.7 ?
C10 C9 C8 116.7(3) ?
C10 C9 H9A 108.1 ?
C8 C9 H9A 108.1 ?
C10 C9 H9B 108.1 ?
C8 C9 H9B 108.1 ?
H9A C9 H9B 107.3 ?
C11 C10 C15 118.5(3) ?
C11 C10 C9 117.9(3) ?
C15 C10 C9 123.6(3) ?
C12 C11 C10 122.2(3) ?
C12 C11 H11 118.9 ?
C10 C11 H11 118.9 ?
C11 C12 O4 125.2(3) y
C11 C12 C13 119.6(3) ?
O4 C12 C13 115.2(3) ?
C14 C13 O5 119.6(3) y
C14 C13 C12 119.1(3) ?
O5 C13 C12 121.3(3) y
O6 C14 C13 119.2(3) y
O6 C14 C15 119.3(3) y
C13 C14 C15 121.5(3) ?
C10 C15 C14 119.0(3) ?
C10 C15 C16 121.5(3) ?
C14 C15 C16 119.4(3) ?
C5 C16 C1 121.0(3) ?
C5 C16 C15 121.4(3) ?
C1 C16 C15 117.7(3) ?
C8 C17 H17A 109.5 ?
C8 C17 H17B 109.5 ?
H17A C17 H17B 109.5 ?
C8 C17 H17C 109.5 ?
H17A C17 H17C 109.5 ?
H17B C17 H17C 109.5 ?
C7 C18 H18A 109.5 ?
C7 C18 H18B 109.5 ?
H18A C18 H18B 109.5 ?
C7 C18 H18C 109.5 ?
H18A C18 H18C 109.5 ?
H18B C18 H18C 109.5 ?
O3 C19 O2 107.1(4) y
O3 C19 H19A 110.3 ?
O2 C19 H19A 110.3 ?
O3 C19 H19B 110.3 ?
O2 C19 H19B 110.3 ?
H19A C19 H19B 108.5 ?
O1 C20 H20A 109.5 ?
O1 C20 H20B 109.5 ?
H20A C20 H20B 109.5 ?
O1 C20 H20C 109.5 ?
H20A C20 H20C 109.5 ?
H20B C20 H20C 109.5 ?
O4 C21 H21A 109.5 ?
O4 C21 H21B 109.5 ?
H21A C21 H21B 109.5 ?
O4 C21 H21C 109.5 ?
H21A C21 H21C 109.5 ?
H21B C21 H21C 109.5 ?
O5 C22 H22A 109.5 ?
O5 C22 H22B 109.5 ?
H22A C22 H22B 109.5 ?
O5 C22 H22C 109.5 ?
H22A C22 H22C 109.5 ?
H22B C22 H22C 109.5 ?
O6 C23 H23A 109.5 ?
O6 C23 H23B 109.5 ?
H23A C23 H23B 109.5 ?
O6 C23 H23C 109.5 ?
H23A C23 H23C 109.5 ?
H23B C23 H23C 109.5 ?

loop_
_geom_bond_atom_site_label_1
_geom_bond_atom_site_label_2
_geom_bond_distance
_geom_bond_publ_flag
O1 C1 1.363(4) y
O1 C20 1.426(5) y
O2 C2 1.388(5) y
O2 C19 1.431(6) y
O3 C3 1.393(5) y
O3 C19 1.430(7) y
O4 C12 1.372(4) y
O4 C21 1.416(4) y
O5 C13 1.382(4) y
O5 C22 1.408(5) y
O6 C14 1.380(4) y
O6 C23 1.411(4) y
C1 C2 1.359(5) ?
C1 C16 1.419(5) y
C2 C3 1.368(6) ?
C3 C4 1.365(6) ?
C4 C5 1.414(5) ?
C4 H4 0.9300 ?
C5 C16 1.389(5) ?
C5 C6 1.507(5) ?
C6 C7 1.559(5) ?
C6 H6A 0.9700 ?
C6 H6B 0.9700 ?
C7 C18 1.524(5) ?
C7 C8 1.532(5) ?
C7 H7 0.9800 ?
C8 C17 1.536(5) ?
C8 C9 1.542(5) ?
C8 H8 0.9800 ?
C9 C10 1.507(4) ?
C9 H9A 0.9700 ?
C9 H9B 0.9700 ?
C10 C11 1.394(4) ?
C10 C15 1.396(4) ?
C11 C12 1.366(4) ?
C11 H11 0.9300 ?
C12 C13 1.396(5) ?
C13 C14 1.381(4) ?
C14 C15 1.401(4) ?
C15 C16 1.493(4) y
C17 H17A 0.9600 ?
C17 H17B 0.9600 ?
C17 H17C 0.9600 ?
C18 H18A 0.9600 ?
C18 H18B 0.9600 ?
C18 H18C 0.9600 ?
C19 H19A 0.9700 ?
C19 H19B 0.9700 ?
C20 H20A 0.9600 ?
C20 H20B 0.9600 ?
C20 H20C 0.9600 ?
C21 H21A 0.9600 ?
C21 H21B 0.9600 ?
C21 H21C 0.9600 ?
C22 H22A 0.9600 ?
C22 H22B 0.9600 ?
C22 H22C 0.9600 ?
C23 H23A 0.9600 ?
C23 H23B 0.9600 ?
C23 H23C 0.9600 ?

loop_
_cod_related_entry_id
_cod_related_entry_database
_cod_related_entry_code
1 ChemSpider 97221
